data_4305089
loop_
_publ_author_name
'Agata Bia\/lo\'nska'
'Robert Bronisz'
'Marek Weselski'

_publ_contact_author_address
;
Robert Bronisz
Faculty of Chemistry,
University of Wroc\/law
14. F. Curie-Joliot
50-383 Wroc\/law
Poland
;
_publ_contact_author_email bron@wchuwr.chem.uni.wroc.pl
_publ_contact_author_name 'dr. Robert Bronisz'
_publ_section_title
;
A New Family of Spin-Crossover Complexes Based on a
FeII(Tetrazolyl)4(MeCN)2- Type Core
;
_journal_name_full 'Inorganic Chemistry'
_journal_page_first 4436
_journal_page_last 4438
_journal_paper_doi 10.1021/ic8002993
_journal_volume 47
_journal_year 2008
_chemical_formula_moiety
;
C14 H22 Fe N18 O2, 2(Cl O4), 2(C2 H3 N)
;
_chemical_formula_sum 'C18 H28 Cl2 Fe N20 O10'
_chemical_formula_weight 811.35
_chemical_name_systematic
; 
 ? 
;
_space_group_IT_number 2
_symmetry_cell_setting triclinic
_symmetry_space_group_name_Hall '-P 1'
_symmetry_space_group_name_H-M 'P -1'
_atom_sites_solution_hydrogens geom
_atom_sites_solution_primary direct
_atom_sites_solution_secondary difmap
_audit_creation_method SHELXL-97
_cell_angle_alpha 68.05(3)
_cell_angle_beta 85.64(2)
_cell_angle_gamma 63.39(3)
_cell_formula_units_Z 1
_cell_length_a 8.968(2)
_cell_length_b 10.205(4)
_cell_length_c 11.435(3)
_cell_measurement_reflns_used 7602
_cell_measurement_temperature 293(2)
_cell_measurement_theta_max 36.76
_cell_measurement_theta_min 3.02
_cell_volume 862.5(6)
_computing_cell_refinement
;
CrysAlis RED, Oxford Diffraction Ltd.,
Version 1.171.31.8 (release 12-01-2007 CrysAlis171 .NET)
(compiled Jan 12 2007,17:49:11)
;
_computing_data_collection
;
CrysAlis CCD, Oxford Diffraction Ltd.,
Version 1.171.31.8 (release 12-01-2007 CrysAlis171 .NET)
(compiled Jan 12 2007,17:49:11)
;
_computing_data_reduction
;
CrysAlis RED, Oxford Diffraction Ltd.,
Version 1.171.31.8 (release 12-01-2007 CrysAlis171 .NET)
(compiled Jan 12 2007,17:49:11)
;
_computing_structure_refinement 'SHELXL-97 (Sheldrick, 1997)'
_computing_structure_solution 'SHELXS-97 (Sheldrick, 1990)'
_diffrn_ambient_temperature 293(2)
_diffrn_measured_fraction_theta_full 0.991
_diffrn_measured_fraction_theta_max 0.991
_diffrn_measurement_device_type 'Kuma KM4CCD'
_diffrn_measurement_method '\w scan'
_diffrn_radiation_monochromator graphite
_diffrn_radiation_source 'fine-focus sealed tube'
_diffrn_radiation_type MoK\a
_diffrn_radiation_wavelength 0.71073
_diffrn_reflns_av_R_equivalents 0.0453
_diffrn_reflns_av_sigmaI/netI 0.0375
_diffrn_reflns_limit_h_max 11
_diffrn_reflns_limit_h_min -11
_diffrn_reflns_limit_k_max 13
_diffrn_reflns_limit_k_min -13
_diffrn_reflns_limit_l_max 15
_diffrn_reflns_limit_l_min -14
_diffrn_reflns_number 13455
_diffrn_reflns_theta_full 28.00
_diffrn_reflns_theta_max 28.00
_diffrn_reflns_theta_min 3.03
_diffrn_standards_number 0
_exptl_absorpt_coefficient_mu 0.67
_exptl_absorpt_correction_T_max 0.92
_exptl_absorpt_correction_T_min 0.83
_exptl_absorpt_correction_type analytical
_exptl_absorpt_process_details
;
CrysAlis RED, Oxford Diffraction Ltd.,
Version 1.171.31.8 (release 12-01-2007 CrysAlis171 .NET)
(compiled Jan 12 2007,17:49:11)
Analytical numeric absorption correction using a multifaceted crystal
   model based on expressions derived by R.C. Clark & J.S. Reid.
(Clark, R. C. & Reid, J. S. (1995). Acta Cryst. A51, 887-897)
;
_exptl_crystal_colour colourless
_exptl_crystal_density_diffrn 1.562
_exptl_crystal_density_method 'not measured'
_exptl_crystal_description plate
_exptl_crystal_F_000 416
_exptl_crystal_size_max 0.41
_exptl_crystal_size_mid 0.34
_exptl_crystal_size_min 0.16
_refine_diff_density_max 0.574
_refine_diff_density_min -0.396
_refine_diff_density_rms 0.059
_refine_ls_extinction_method none
_refine_ls_goodness_of_fit_ref 1.057
_refine_ls_hydrogen_treatment constr
_refine_ls_matrix_type full
_refine_ls_number_parameters 394
_refine_ls_number_reflns 4138
_refine_ls_number_restraints 454
_refine_ls_restrained_S_all 1.053
_refine_ls_R_factor_all 0.0535
_refine_ls_R_factor_gt 0.0460
_refine_ls_shift/su_max 0.002
_refine_ls_shift/su_mean 0.000
_refine_ls_structure_factor_coef Fsqd
_refine_ls_weighting_details 'calc w=1/[\s^2^(Fo^2^)+(0.0730P)^2^+0.3175P] where P=(Fo^2^+2Fc^2^)/3'
_refine_ls_weighting_scheme calc
_refine_ls_wR_factor_gt 0.1218
_refine_ls_wR_factor_ref 0.1267
_reflns_number_gt 3632
_reflns_number_total 4138
_reflns_threshold_expression >2sigma(I)
_cod_data_source_file ic8002993-file004_3.cif
_cod_data_source_block 4a
_cod_original_cell_volume 862.5(5)
_cod_database_code 4305089

loop_
_symmetry_equiv_pos_as_xyz
'x, y, z'
'-x, -y, -z'

loop_
_atom_site_label
_atom_site_type_symbol
_atom_site_fract_x
_atom_site_fract_y
_atom_site_fract_z
_atom_site_U_iso_or_equiv
_atom_site_adp_type
_atom_site_occupancy
_atom_site_symmetry_multiplicity
_atom_site_calc_flag
_atom_site_refinement_flags
_atom_site_disorder_assembly
_atom_site_disorder_group
Fe Fe 0.0000 0.0000 0.0000 0.02729(13) Uani 1 2 d S . .
N1 N 0.0874(2) 0.2310(2) 0.62234(15) 0.0332(4) Uani 1 1 d . . .
N2 N -0.0129(4) 0.3567(3) 0.6506(2) 0.0660(8) Uani 1 1 d . . .
N3 N -0.0501(4) 0.3039(3) 0.7635(2) 0.0608(7) Uani 1 1 d . . .
N4 N 0.0228(2) 0.1444(2) 0.80985(15) 0.0340(4) Uani 1 1 d . . .
C5 C 0.1073(3) 0.1032(3) 0.72053(19) 0.0351(4) Uani 1 1 d . . .
H5 H 0.1714 -0.0004 0.7258 0.042 Uiso 1 1 calc R . .
C6 C 0.1605(3) 0.2478(3) 0.50182(18) 0.0367(5) Uani 1 1 d . B .
H6A H 0.2682 0.1559 0.5145 0.044 Uiso 1 1 calc R . .
H6B H 0.1796 0.3408 0.4735 0.044 Uiso 1 1 calc R . .
C7 C 0.0465(3) 0.2637(3) 0.39994(18) 0.0328(4) Uani 1 1 d . . .
H7A H -0.0618 0.3575 0.3855 0.039 Uiso 0.60 1 calc PR A 1
H7B H 0.0389 0.1661 0.4260 0.039 Uiso 0.40 1 d PR A 2
O7 O 0.0230(4) 0.1298(3) 0.4411(2) 0.0421(6) Uani 0.60 1 d P B 1
H7 H -0.0602 0.1479 0.4004 0.063 Uiso 0.60 1 calc PR B 1
O71 O -0.1151(7) 0.3843(9) 0.3912(6) 0.0805(18) Uani 0.40 1 d P B 2
H71 H -0.1822 0.3732 0.3558 0.121 Uiso 0.40 1 calc PR B 2
C8 C 0.1331(3) 0.2827(3) 0.27872(19) 0.0371(5) Uani 1 1 d . B .
H8A H 0.1365 0.3836 0.2478 0.044 Uiso 1 1 calc R . .
H8B H 0.2477 0.1993 0.2974 0.044 Uiso 1 1 calc R . .
N9 N -0.0858(3) 0.3987(2) 0.10230(17) 0.0386(4) Uani 1 1 d . B .
N10 N 0.0451(2) 0.2756(2) 0.18003(15) 0.0311(4) Uani 1 1 d . . .
N11 N 0.0887(2) 0.1431(2) 0.16413(16) 0.0349(4) Uani 1 1 d . B .
N12 N -0.0174(2) 0.1792(2) 0.07071(15) 0.0321(4) Uani 1 1 d . . .
C13 C -0.1228(3) 0.3342(3) 0.03508(19) 0.0376(5) Uani 1 1 d . B .
H13 H -0.2112 0.3896 -0.0292 0.045 Uiso 1 1 calc R . .
N100 N -0.2713(2) 0.1164(2) -0.03056(18) 0.0391(4) Uani 1 1 d . . .
C100 C -0.4117(3) 0.1704(3) -0.0286(2) 0.0436(5) Uani 1 1 d . B .
C110 C -0.5925(4) 0.2364(5) -0.0251(4) 0.0754(10) Uani 1 1 d . . .
H11A H -0.6234 0.2838 0.0370 0.113 Uiso 1 1 calc R B .
H11B H -0.6256 0.1536 -0.0031 0.113 Uiso 1 1 calc R . .
H11C H -0.6478 0.3155 -0.1071 0.113 Uiso 1 1 calc R . .
N200 N 0.4639(5) 0.0983(6) 0.7315(4) 0.1185(15) Uani 1 1 d . . .
C200 C 0.5398(5) 0.1623(5) 0.6845(4) 0.0784(10) Uani 1 1 d . . .
C210 C 0.6428(5) 0.2387(5) 0.6284(4) 0.0865(11) Uani 1 1 d . . .
H21A H 0.5829 0.3283 0.5520 0.130 Uiso 1 1 calc R . .
H21B H 0.7439 0.1652 0.6086 0.130 Uiso 1 1 calc R . .
H21C H 0.6707 0.2737 0.6868 0.130 Uiso 1 1 calc R . .
Cl1 Cl -0.4492(6) 0.3387(7) 0.2689(5) 0.0506(14) Uani 0.50 1 d PD C 1
Cl2 Cl -0.4424(14) 0.3587(12) 0.2819(9) 0.0390(16) Uani 0.25 1 d PD D 2
Cl3 Cl -0.4502(11) 0.3123(10) 0.2873(8) 0.077(3) Uani 0.25 1 d PD E 3
O11 O -0.5526(9) 0.3075(10) 0.3627(7) 0.082(2) Uani 0.50 1 d PDU C 1
O21 O -0.503(2) 0.4008(15) 0.1384(9) 0.094(3) Uani 0.35 1 d PDU C 1
O31 O -0.4348(13) 0.4667(12) 0.2817(13) 0.082(2) Uani 0.35 1 d PDU C 1
O41 O -0.2793(11) 0.2228(14) 0.2881(13) 0.063(3) Uani 0.35 1 d PDU C 1
O21A O -0.4570(18) 0.2791(18) 0.1767(11) 0.098(4) Uani 0.15 1 d PDU C -1
O31A O -0.5029(17) 0.5034(11) 0.2092(14) 0.099(4) Uani 0.15 1 d PDU C -1
O41A O -0.2810(10) 0.2626(18) 0.3236(11) 0.062(4) Uani 0.15 1 d PDU C -1
O12 O -0.514(3) 0.444(2) 0.1526(14) 0.092(4) Uani 0.25 1 d PDU D 2
O22 O -0.5856(19) 0.3779(17) 0.3501(17) 0.076(3) Uani 0.25 1 d PDU D 2
O32 O -0.298(2) 0.2072(19) 0.3284(16) 0.065(3) Uani 0.25 1 d PDU D 2
O42 O -0.3879(16) 0.4584(17) 0.3084(14) 0.066(2) Uani 0.25 1 d PDU D 2
O13 O -0.514(2) 0.4420(17) 0.3212(17) 0.092(3) Uani 0.15 1 d PDU E 3
O23 O -0.4907(19) 0.1983(19) 0.3710(14) 0.073(3) Uani 0.15 1 d PDU E 3
O33 O -0.518(3) 0.357(2) 0.1665(13) 0.095(5) Uani 0.15 1 d PDU E 3
O43 O -0.2782(17) 0.252(2) 0.292(2) 0.052(3) Uani 0.15 1 d PDU E 3
O13A O -0.323(2) 0.340(3) 0.317(2) 0.067(3) Uani 0.10 1 d PDU E -3
O23A O -0.463(3) 0.343(3) 0.1594(14) 0.099(5) Uani 0.10 1 d PDU E -3
O33A O -0.415(3) 0.1570(17) 0.355(2) 0.087(4) Uani 0.10 1 d PDU E -3
O43A O -0.599(2) 0.411(3) 0.317(2) 0.084(5) Uani 0.10 1 d PDU E -3

loop_
_atom_site_aniso_label
_atom_site_aniso_U_11
_atom_site_aniso_U_22
_atom_site_aniso_U_33
_atom_site_aniso_U_23
_atom_site_aniso_U_13
_atom_site_aniso_U_12
Fe 0.0300(2) 0.0306(2) 0.02187(19) -0.01154(15) 0.00387(14) -0.01325(16)
N1 0.0428(10) 0.0353(9) 0.0243(8) -0.0115(7) 0.0052(7) -0.0201(8)
N2 0.112(2) 0.0323(11) 0.0365(10) -0.0121(9) 0.0246(12) -0.0226(12)
N3 0.0947(19) 0.0353(11) 0.0358(10) -0.0141(8) 0.0218(11) -0.0176(11)
N4 0.0407(9) 0.0332(9) 0.0257(8) -0.0106(7) 0.0047(7) -0.0155(7)
C5 0.0430(11) 0.0317(10) 0.0295(9) -0.0117(8) 0.0075(8) -0.0165(9)
C6 0.0440(12) 0.0497(12) 0.0245(9) -0.0138(8) 0.0079(8) -0.0287(10)
C7 0.0378(10) 0.0391(11) 0.0287(9) -0.0155(8) 0.0066(8) -0.0219(9)
O7 0.0620(17) 0.0486(15) 0.0341(12) -0.0125(11) 0.0086(11) -0.0433(14)
O71 0.056(3) 0.123(5) 0.071(4) -0.054(4) 0.012(3) -0.035(3)
C8 0.0452(12) 0.0530(13) 0.0292(9) -0.0212(9) 0.0087(8) -0.0319(10)
N9 0.0482(11) 0.0324(9) 0.0335(9) -0.0136(7) 0.0026(8) -0.0159(8)
N10 0.0373(9) 0.0356(9) 0.0267(8) -0.0156(7) 0.0075(6) -0.0193(7)
N11 0.0377(9) 0.0359(9) 0.0324(8) -0.0176(7) 0.0002(7) -0.0136(7)
N12 0.0358(9) 0.0335(9) 0.0279(8) -0.0144(7) 0.0020(6) -0.0140(7)
C13 0.0413(11) 0.0359(11) 0.0306(10) -0.0122(8) -0.0022(8) -0.0129(9)
N100 0.0324(10) 0.0414(10) 0.0396(9) -0.0160(8) 0.0026(7) -0.0129(8)
C100 0.0377(12) 0.0428(12) 0.0443(12) -0.0154(10) 0.0018(9) -0.0138(10)
C110 0.0344(14) 0.081(2) 0.095(2) -0.036(2) 0.0095(14) -0.0116(14)
N200 0.085(3) 0.163(4) 0.111(3) -0.028(3) -0.013(2) -0.075(3)
C200 0.064(2) 0.099(3) 0.066(2) -0.0265(19) -0.0157(16) -0.031(2)
C210 0.093(3) 0.097(3) 0.061(2) -0.0190(19) -0.0056(19) -0.042(2)
Cl1 0.0330(16) 0.066(3) 0.0473(18) -0.0297(17) 0.0038(11) -0.0114(15)
Cl2 0.042(2) 0.048(3) 0.031(2) -0.021(2) 0.0032(17) -0.0186(18)
Cl3 0.064(4) 0.096(6) 0.077(6) -0.040(4) 0.025(4) -0.038(4)
O11 0.051(4) 0.107(5) 0.082(3) -0.029(4) 0.021(3) -0.040(4)
O21 0.093(4) 0.093(7) 0.051(4) -0.034(4) -0.019(3) 0.004(5)
O31 0.074(5) 0.077(4) 0.103(5) -0.036(4) -0.006(4) -0.036(4)
O41 0.049(3) 0.054(4) 0.084(5) -0.034(4) 0.015(3) -0.018(3)
O21A 0.107(6) 0.090(8) 0.059(5) -0.043(5) -0.008(5) 0.001(6)
O31A 0.085(5) 0.088(5) 0.087(5) -0.024(4) 0.002(4) -0.014(5)
O41A 0.050(4) 0.065(6) 0.081(6) -0.045(5) -0.001(4) -0.019(4)
O12 0.094(5) 0.093(7) 0.053(4) -0.031(5) -0.019(4) -0.007(6)
O22 0.049(5) 0.080(6) 0.081(5) -0.019(5) 0.024(4) -0.026(5)
O32 0.057(4) 0.057(4) 0.087(6) -0.047(4) -0.002(4) -0.015(4)
O42 0.067(5) 0.073(4) 0.088(5) -0.042(4) -0.001(4) -0.046(4)
O13 0.072(5) 0.089(5) 0.090(4) -0.034(4) 0.014(4) -0.017(4)
O23 0.031(5) 0.087(6) 0.091(6) -0.022(6) 0.025(5) -0.032(5)
O33 0.095(6) 0.094(8) 0.048(5) -0.029(6) -0.017(5) 0.002(6)
O43 0.048(4) 0.061(6) 0.072(6) -0.048(5) -0.002(4) -0.025(4)
O13A 0.054(4) 0.069(5) 0.088(5) -0.037(4) -0.001(4) -0.029(4)
O23A 0.101(6) 0.094(8) 0.053(5) -0.031(6) -0.011(5) 0.001(7)
O33A 0.058(6) 0.078(6) 0.098(6) -0.024(5) 0.021(5) -0.020(5)
O43A 0.059(6) 0.090(6) 0.087(6) -0.029(6) 0.019(5) -0.027(5)

loop_
_atom_type_symbol
_atom_type_description
_atom_type_scat_dispersion_real
_atom_type_scat_dispersion_imag
_atom_type_scat_source
C C 0.0033 0.0016 'International Tables Vol C Tables 4.2.6.8 and 6.1.1.4'
H H 0.0000 0.0000 'International Tables Vol C Tables 4.2.6.8 and 6.1.1.4'
N N 0.0061 0.0033 'International Tables Vol C Tables 4.2.6.8 and 6.1.1.4'
O O 0.0106 0.0060 'International Tables Vol C Tables 4.2.6.8 and 6.1.1.4'
Cl Cl 0.1484 0.1585 'International Tables Vol C Tables 4.2.6.8 and 6.1.1.4'
Fe Fe 0.3463 0.8444 'International Tables Vol C Tables 4.2.6.8 and 6.1.1.4'

loop_
_geom_angle_atom_site_label_1
_geom_angle_atom_site_label_2
_geom_angle_atom_site_label_3
_geom_angle
_geom_angle_site_symmetry_1
_geom_angle_site_symmetry_3
_geom_angle_publ_flag
N100 Fe N100 180.0 2 . ?
N100 Fe N4 92.99(8) 2 2_556 ?
N100 Fe N4 87.01(8) . 2_556 ?
N100 Fe N4 87.01(8) 2 1_554 ?
N100 Fe N4 92.99(8) . 1_554 ?
N4 Fe N4 180.00(6) 2_556 1_554 ?
N100 Fe N12 87.98(7) 2 2 ?
N100 Fe N12 92.01(7) . 2 ?
N4 Fe N12 90.39(7) 2_556 2 ?
N4 Fe N12 89.61(7) 1_554 2 ?
N100 Fe N12 92.01(7) 2 . ?
N100 Fe N12 87.99(7) . . ?
N4 Fe N12 89.61(7) 2_556 . ?
N4 Fe N12 90.39(7) 1_554 . ?
N12 Fe N12 180.00(7) 2 . ?
C5 N1 N2 107.72(18) . . ?
C5 N1 C6 130.28(19) . . ?
N2 N1 C6 121.95(18) . . ?
N3 N2 N1 107.25(19) . . ?
N2 N3 N4 109.9(2) . . ?
C5 N4 N3 105.85(17) . . ?
C5 N4 Fe 130.59(15) . 1_556 ?
N3 N4 Fe 123.53(14) . 1_556 ?
N4 C5 N1 109.27(19) . . ?
N4 C5 H5 125.4 . . ?
N1 C5 H5 125.4 . . ?
N1 C6 C7 111.65(17) . . ?
N1 C6 H6A 109.3 . . ?
C7 C6 H6A 109.3 . . ?
N1 C6 H6B 109.3 . . ?
C7 C6 H6B 109.3 . . ?
H6A C6 H6B 108.0 . . ?
O7 C7 O71 103.0(4) . . ?
O7 C7 C6 108.4(2) . . ?
O71 C7 C6 109.8(3) . . ?
O7 C7 C8 111.8(2) . . ?
O71 C7 C8 116.2(3) . . ?
C6 C7 C8 107.29(17) . . ?
O7 C7 H7A 109.8 . . ?
O71 C7 H7A 7.5 . . ?
C6 C7 H7A 109.8 . . ?
C8 C7 H7A 109.8 . . ?
O7 C7 H7B 4.9 . . ?
O71 C7 H7B 107.6 . . ?
C6 C7 H7B 107.8 . . ?
C8 C7 H7B 107.8 . . ?
H7A C7 H7B 114.2 . . ?
C7 O7 H7B 11.0 . . ?
C7 O7 H7 109.5 . . ?
H7B O7 H7 113.7 . . ?
C7 O71 H71 109.5 . . ?
N10 C8 C7 111.41(17) . . ?
N10 C8 H8A 109.3 . . ?
C7 C8 H8A 109.3 . . ?
N10 C8 H8B 109.3 . . ?
C7 C8 H8B 109.3 . . ?
H8A C8 H8B 108.0 . . ?
C13 N9 N10 101.68(18) . . ?
N11 N10 N9 114.26(16) . . ?
N11 N10 C8 121.84(18) . . ?
N9 N10 C8 123.87(18) . . ?
N10 N11 N12 105.57(16) . . ?
N11 N12 C13 106.63(17) . . ?
N11 N12 Fe 121.49(13) . . ?
C13 N12 Fe 131.88(14) . . ?
N9 C13 N12 111.86(19) . . ?
N9 C13 H13 124.1 . . ?
N12 C13 H13 124.1 . . ?
C100 N100 Fe 170.35(19) . . ?
N100 C100 C110 178.7(3) . . ?
C100 C110 H11A 109.5 . . ?
C100 C110 H11B 109.5 . . ?
H11A C110 H11B 109.5 . . ?
C100 C110 H11C 109.5 . . ?
H11A C110 H11C 109.5 . . ?
H11B C110 H11C 109.5 . . ?
N200 C200 C210 177.5(4) . . ?
C200 C210 H21A 109.5 . . ?
C200 C210 H21B 109.5 . . ?
H21A C210 H21B 109.5 . . ?
C200 C210 H21C 109.5 . . ?
H21A C210 H21C 109.5 . . ?
H21B C210 H21C 109.5 . . ?
O11 Cl1 O21 122.0(10) . . ?
O11 Cl1 O31A 110.3(3) . . ?
O21 Cl1 O31A 66.4(8) . . ?
O11 Cl1 O41A 110.0(3) . . ?
O21 Cl1 O41A 126.0(9) . . ?
O31A Cl1 O41A 109.5(3) . . ?
O11 Cl1 O41 117.5(7) . . ?
O21 Cl1 O41 107.4(9) . . ?
O31A Cl1 O41 123.9(9) . . ?
O41A Cl1 O41 27.3(10) . . ?
O11 Cl1 O21A 109.3(3) . . ?
O21 Cl1 O21A 42.8(7) . . ?
O31A Cl1 O21A 109.1(3) . . ?
O41A Cl1 O21A 108.6(3) . . ?
O41 Cl1 O21A 81.6(10) . . ?
O11 Cl1 O31 102.5(7) . . ?
O21 Cl1 O31 101.8(9) . . ?
O31A Cl1 O31 37.7(7) . . ?
O41A Cl1 O31 78.7(7) . . ?
O41 Cl1 O31 102.3(9) . . ?
O21A Cl1 O31 141.8(8) . . ?
O22 Cl2 O12 103.1(14) . . ?
O22 Cl2 O32 117.2(11) . . ?
O12 Cl2 O32 124.6(13) . . ?
O22 Cl2 O42 101.8(12) . . ?
O12 Cl2 O42 104.3(12) . . ?
O32 Cl2 O42 102.7(12) . . ?
O33A Cl3 O43A 109.6(3) . . ?
O33A Cl3 O33 108.9(13) . . ?
O43A Cl3 O33 92.4(13) . . ?
O33A Cl3 O43 83.9(9) . . ?
O43A Cl3 O43 149.2(12) . . ?
O33 Cl3 O43 109.7(3) . . ?
O33A Cl3 O23 28.2(9) . . ?
O43A Cl3 O23 81.4(9) . . ?
O33 Cl3 O23 109.6(3) . . ?
O43 Cl3 O23 109.4(3) . . ?
O33A Cl3 O13A 109.7(3) . . ?
O43A Cl3 O13A 109.4(3) . . ?
O33 Cl3 O13A 125.0(12) . . ?
O43 Cl3 O13A 40.3(11) . . ?
O23 Cl3 O13A 122.8(12) . . ?
O33A Cl3 O23A 109.5(3) . . ?
O43A Cl3 O23A 109.3(3) . . ?
O33 Cl3 O23A 19.1(13) . . ?
O43 Cl3 O23A 90.7(13) . . ?
O23 Cl3 O23A 119.6(13) . . ?
O13A Cl3 O23A 109.3(3) . . ?
O33A Cl3 O13 131.5(12) . . ?
O43A Cl3 O13 41.0(11) . . ?
O33 Cl3 O13 109.5(3) . . ?
O43 Cl3 O13 109.3(3) . . ?
O23 Cl3 O13 109.3(3) . . ?
O13A Cl3 O13 69.1(11) . . ?
O23A Cl3 O13 116.5(12) . . ?
O21A O21 Cl1 69.1(5) . . ?
O21A O21 O31A 125.7(5) . . ?
Cl1 O21 O31A 56.8(4) . . ?
O31A O31 Cl1 70.1(5) . . ?
O41A O41 Cl1 76.1(6) . . ?
O21 O21A Cl1 68.1(4) . . ?
O31 O31A Cl1 72.3(5) . . ?
O31 O31A O21 125.2(7) . . ?
Cl1 O31A O21 56.8(4) . . ?
O41 O41A Cl1 76.6(7) . . ?
O43A O13 Cl3 69.4(6) . . ?
O43A O13 O13A 123.8(6) . . ?
Cl3 O13 O13A 55.5(6) . . ?
O33A O23 Cl3 75.7(6) . . ?
O33A O23 O43A 124.9(6) . . ?
Cl3 O23 O43A 49.3(5) . . ?
O23A O33 Cl3 80.8(9) . . ?
O13A O43 Cl3 69.9(6) . . ?
O43 O13A Cl3 69.8(6) . . ?
O43 O13A O13 125.3(5) . . ?
Cl3 O13A O13 55.5(6) . . ?
O33 O23A Cl3 80.1(9) . . ?
O23 O33A Cl3 76.1(6) . . ?
O13 O43A Cl3 69.6(6) . . ?
O13 O43A O23 104.9(12) . . ?
Cl3 O43A O23 49.3(5) . . ?

loop_
_geom_bond_atom_site_label_1
_geom_bond_atom_site_label_2
_geom_bond_distance
_geom_bond_site_symmetry_2
_geom_bond_publ_flag
Fe N100 2.164(2) 2 ?
Fe N100 2.164(2) . ?
Fe N4 2.1790(18) 2_556 ?
Fe N4 2.1791(18) 1_554 ?
Fe N12 2.2026(18) 2 ?
Fe N12 2.2026(18) . ?
N1 C5 1.312(3) . ?
N1 N2 1.339(3) . ?
N1 C6 1.465(3) . ?
N2 N3 1.282(3) . ?
N3 N4 1.346(3) . ?
N4 C5 1.309(3) . ?
N4 Fe 2.1791(18) 1_556 ?
C5 H5 0.9300 . ?
C6 C7 1.523(3) . ?
C6 H6A 0.9700 . ?
C6 H6B 0.9700 . ?
C7 O7 1.377(3) . ?
C7 O71 1.399(7) . ?
C7 C8 1.527(3) . ?
C7 H7A 0.9800 . ?
C7 H7B 0.9601 . ?
O7 H7B 0.4280 . ?
O7 H7 0.8200 . ?
O71 H71 0.8200 . ?
C8 N10 1.466(2) . ?
C8 H8A 0.9700 . ?
C8 H8B 0.9700 . ?
N9 C13 1.321(3) . ?
N9 N10 1.323(3) . ?
N10 N11 1.309(2) . ?
N11 N12 1.315(2) . ?
N12 C13 1.342(3) . ?
C13 H13 0.9300 . ?
N100 C100 1.128(3) . ?
C100 C110 1.455(4) . ?
C110 H11A 0.9600 . ?
C110 H11B 0.9600 . ?
C110 H11C 0.9600 . ?
N200 C200 1.122(5) . ?
C200 C210 1.434(6) . ?
C210 H21A 0.9600 . ?
C210 H21B 0.9600 . ?
C210 H21C 0.9600 . ?
Cl1 O11 1.403(6) . ?
Cl1 O21 1.410(6) . ?
Cl1 O31A 1.411(6) . ?
Cl1 O41A 1.415(6) . ?
Cl1 O41 1.418(6) . ?
Cl1 O21A 1.419(6) . ?
Cl1 O31 1.430(6) . ?
Cl2 O22 1.425(9) . ?
Cl2 O12 1.428(9) . ?
Cl2 O32 1.430(9) . ?
Cl2 O42 1.436(9) . ?
Cl3 O33A 1.374(10) . ?
Cl3 O43A 1.377(10) . ?
Cl3 O33 1.375(9) . ?
Cl3 O43 1.378(10) . ?
Cl3 O23 1.377(9) . ?
Cl3 O13A 1.378(10) . ?
Cl3 O23A 1.378(9) . ?
Cl3 O13 1.378(9) . ?
O21 O21A 1.033(18) . ?
O21 O31A 1.545(17) . ?
O31 O31A 0.917(17) . ?
O41 O41A 0.67(2) . ?
O13 O43A 0.97(3) . ?
O13 O13A 1.56(2) . ?
O23 O33A 0.67(2) . ?
O23 O43A 1.80(2) . ?
O33 O23A 0.46(3) . ?
O43 O13A 0.95(3) . ?

loop_
_geom_hbond_atom_site_label_D
_geom_hbond_atom_site_label_H
_geom_hbond_atom_site_label_A
_geom_hbond_distance_DH
_geom_hbond_distance_HA
_geom_hbond_distance_DA
_geom_hbond_angle_DHA
_geom_hbond_site_symmetry_A
O7 H7 O32 0.82 2.08 2.890(19) 167.7 .
O71 H71 O41A 0.82 1.86 2.627(15) 155.9 .
O71 H71 O31 0.82 2.12 2.845(11) 146.8 .
O71 H71 O41 0.82 2.43 3.188(19) 154.5 .

loop_
_geom_torsion_atom_site_label_1
_geom_torsion_atom_site_label_2
_geom_torsion_atom_site_label_3
_geom_torsion_atom_site_label_4
_geom_torsion
_geom_torsion_site_symmetry_1
_geom_torsion_site_symmetry_2
_geom_torsion_site_symmetry_3
_geom_torsion_site_symmetry_4
_geom_torsion_publ_flag
C5 N1 N2 N3 0.6(3) . . . . ?
C6 N1 N2 N3 -177.2(2) . . . . ?
N1 N2 N3 N4 -0.8(4) . . . . ?
N2 N3 N4 C5 0.7(3) . . . . ?
N2 N3 N4 Fe 178.9(2) . . . 1_556 ?
N3 N4 C5 N1 -0.4(3) . . . . ?
Fe N4 C5 N1 -178.33(14) 1_556 . . . ?
N2 N1 C5 N4 -0.1(3) . . . . ?
C6 N1 C5 N4 177.37(19) . . . . ?
C5 N1 C6 C7 93.3(3) . . . . ?
N2 N1 C6 C7 -89.5(3) . . . . ?
N1 C6 C7 O7 -59.8(3) . . . . ?
N1 C6 C7 O71 52.1(4) . . . . ?
N1 C6 C7 C8 179.25(18) . . . . ?
O7 C7 C8 N10 52.9(3) . . . . ?
O71 C7 C8 N10 -65.0(4) . . . . ?
C6 C7 C8 N10 171.66(18) . . . . ?
C13 N9 N10 N11 0.0(2) . . . . ?
C13 N9 N10 C8 -178.29(19) . . . . ?
C7 C8 N10 N11 -93.9(2) . . . . ?
C7 C8 N10 N9 84.3(2) . . . . ?
N9 N10 N11 N12 0.4(2) . . . . ?
C8 N10 N11 N12 178.74(17) . . . . ?
N10 N11 N12 C13 -0.6(2) . . . . ?
N10 N11 N12 Fe 178.80(12) . . . . ?
N100 Fe N12 N11 -35.64(16) 2 . . . ?
N100 Fe N12 N11 144.36(16) . . . . ?
N4 Fe N12 N11 57.34(16) 2_556 . . . ?
N4 Fe N12 N11 -122.66(16) 1_554 . . . ?
N12 Fe N12 N11 -48(8) 2 . . . ?
N100 Fe N12 C13 143.6(2) 2 . . . ?
N100 Fe N12 C13 -36.4(2) . . . . ?
N4 Fe N12 C13 -123.4(2) 2_556 . . . ?
N4 Fe N12 C13 56.6(2) 1_554 . . . ?
N12 Fe N12 C13 131(8) 2 . . . ?
N10 N9 C13 N12 -0.4(2) . . . . ?
N11 N12 C13 N9 0.7(3) . . . . ?
Fe N12 C13 N9 -178.66(15) . . . . ?
N100 Fe N100 C100 133(3) 2 . . . ?
N4 Fe N100 C100 24.0(12) 2_556 . . . ?
N4 Fe N100 C100 -156.0(12) 1_554 . . . ?
N12 Fe N100 C100 114.3(12) 2 . . . ?
N12 Fe N100 C100 -65.7(12) . . . . ?
Fe N100 C100 C110 -79(13) . . . . ?
O11 Cl1 O21 O21A -84.3(11) . . . . ?
O31A Cl1 O21 O21A 175.8(15) . . . . ?
O41A Cl1 O21 O21A 78.2(15) . . . . ?
O41 Cl1 O21 O21A 55.7(16) . . . . ?
O31 Cl1 O21 O21A 162.7(11) . . . . ?
O11 Cl1 O21 O31A 99.9(7) . . . . ?
O41A Cl1 O21 O31A -97.6(6) . . . . ?
O41 Cl1 O21 O31A -120.1(10) . . . . ?
O21A Cl1 O21 O31A -175.8(15) . . . . ?
O31 Cl1 O21 O31A -13.1(10) . . . . ?
O11 Cl1 O31 O31A -107.1(10) . . . . ?
O21 Cl1 O31 O31A 19.8(15) . . . . ?
O41A Cl1 O31 O31A 144.7(11) . . . . ?
O41 Cl1 O31 O31A 130.8(12) . . . . ?
O21A Cl1 O31 O31A 38.8(17) . . . . ?
O11 Cl1 O41 O41A -80.4(18) . . . . ?
O21 Cl1 O41 O41A 137.5(17) . . . . ?
O31A Cl1 O41 O41A 64.7(18) . . . . ?
O21A Cl1 O41 O41A 172.1(17) . . . . ?
O31 Cl1 O41 O41A 30.8(18) . . . . ?
O31A O21 O21A Cl1 4.3(15) . . . . ?
O11 Cl1 O21A O21 116.6(14) . . . . ?
O31A Cl1 O21A O21 -4.1(15) . . . . ?
O41A Cl1 O21A O21 -123.3(14) . . . . ?
O41 Cl1 O21A O21 -127.2(15) . . . . ?
O31 Cl1 O21A O21 -28.0(18) . . . . ?
Cl1 O31 O31A O21 -21.8(15) . . . . ?
O11 Cl1 O31A O31 84.2(12) . . . . ?
O21 Cl1 O31A O31 -158.8(16) . . . . ?
O41A Cl1 O31A O31 -37.0(13) . . . . ?
O41 Cl1 O31A O31 -63.1(15) . . . . ?
O21A Cl1 O31A O31 -155.7(12) . . . . ?
O11 Cl1 O31A O21 -117.1(10) . . . . ?
O41A Cl1 O31A O21 121.8(11) . . . . ?
O41 Cl1 O31A O21 95.7(13) . . . . ?
O21A Cl1 O31A O21 3.0(11) . . . . ?
O31 Cl1 O31A O21 158.8(16) . . . . ?
O21A O21 O31A O31 20(3) . . . . ?
Cl1 O21 O31A O31 25.0(18) . . . . ?
O21A O21 O31A Cl1 -4.8(17) . . . . ?
O11 Cl1 O41A O41 111.4(17) . . . . ?
O21 Cl1 O41A O41 -53(2) . . . . ?
O31A Cl1 O41A O41 -127.3(17) . . . . ?
O21A Cl1 O41A O41 -8.2(18) . . . . ?
O31 Cl1 O41A O41 -149.3(19) . . . . ?
O33A Cl3 O13 O43A -70(2) . . . . ?
O33 Cl3 O13 O43A 70.1(18) . . . . ?
O43 Cl3 O13 O43A -169.7(17) . . . . ?
O23 Cl3 O13 O43A -50.0(17) . . . . ?
O13A Cl3 O13 O43A -168.8(19) . . . . ?
O23A Cl3 O13 O43A 89.4(15) . . . . ?
O33A Cl3 O13 O13A 98.3(10) . . . . ?
O43A Cl3 O13 O13A 168.8(19) . . . . ?
O33 Cl3 O13 O13A -121.1(13) . . . . ?
O43 Cl3 O13 O13A -0.9(13) . . . . ?
O23 Cl3 O13 O13A 118.8(13) . . . . ?
O23A Cl3 O13 O13A -101.8(8) . . . . ?
O43A Cl3 O23 O33A -177(3) . . . . ?
O33 Cl3 O23 O33A 94(3) . . . . ?
O43 Cl3 O23 O33A -27(3) . . . . ?
O13A Cl3 O23 O33A -69(3) . . . . ?
O23A Cl3 O23 O33A 76(2) . . . . ?
O13 Cl3 O23 O33A -146(3) . . . . ?
O33A Cl3 O23 O43A 177(3) . . . . ?
O33 Cl3 O23 O43A -89.5(13) . . . . ?
O43 Cl3 O23 O43A 150.2(13) . . . . ?
O13A Cl3 O23 O43A 107.6(7) . . . . ?
O23A Cl3 O23 O43A -107.4(6) . . . . ?
O13 Cl3 O23 O43A 30.6(13) . . . . ?
O33A Cl3 O33 O23A -95(4) . . . . ?
O43A Cl3 O33 O23A 153(4) . . . . ?
O43 Cl3 O33 O23A -5(4) . . . . ?
O23 Cl3 O33 O23A -125(4) . . . . ?
O13A Cl3 O33 O23A 37(4) . . . . ?
O13 Cl3 O33 O23A 115(4) . . . . ?
O33A Cl3 O43 O13A -130.6(14) . . . . ?
O43A Cl3 O43 O13A -12(3) . . . . ?
O33 Cl3 O43 O13A 121.4(19) . . . . ?
O23 Cl3 O43 O13A -118.3(18) . . . . ?
O23A Cl3 O43 O13A 119.8(13) . . . . ?
O13 Cl3 O43 O13A 1.3(19) . . . . ?
Cl3 O43 O13A O13 -1.3(19) . . . . ?
O33A Cl3 O13A O43 53.3(17) . . . . ?
O43A Cl3 O13A O43 173.5(17) . . . . ?
O33 Cl3 O13A O43 -78.9(16) . . . . ?
O23 Cl3 O13A O43 81.3(18) . . . . ?
O23A Cl3 O13A O43 -66.8(17) . . . . ?
O13 Cl3 O13A O43 -178.7(19) . . . . ?
O33A Cl3 O13A O13 -128.0(13) . . . . ?
O43A Cl3 O13A O13 -7.8(13) . . . . ?
O33 Cl3 O13A O13 99.7(9) . . . . ?
O43 Cl3 O13A O13 178.7(19) . . . . ?
O23 Cl3 O13A O13 -100.0(8) . . . . ?
O23A Cl3 O13A O13 111.9(13) . . . . ?
O43A O13 O13A O43 14(4) . . . . ?
Cl3 O13 O13A O43 2(2) . . . . ?
O43A O13 O13A Cl3 13(2) . . . . ?
O33A Cl3 O23A O33 92(4) . . . . ?
O43A Cl3 O23A O33 -29(4) . . . . ?
O43 Cl3 O23A O33 175(4) . . . . ?
O23 Cl3 O23A O33 62(4) . . . . ?
O13A Cl3 O23A O33 -148(4) . . . . ?
O13 Cl3 O23A O33 -73(4) . . . . ?
O43A O23 O33A Cl3 -3(2) . . . . ?
O43A Cl3 O33A O23 3(3) . . . . ?
O33 Cl3 O33A O23 -96(2) . . . . ?
O43 Cl3 O33A O23 155(2) . . . . ?
O13A Cl3 O33A O23 123(3) . . . . ?
O23A Cl3 O33A O23 -117(3) . . . . ?
O13 Cl3 O33A O23 44(3) . . . . ?
O13A O13 O43A Cl3 -11.1(18) . . . . ?
Cl3 O13 O43A O23 35.0(7) . . . . ?
O13A O13 O43A O23 24(2) . . . . ?
O33A Cl3 O43A O13 131.4(19) . . . . ?
O33 Cl3 O43A O13 -117.5(14) . . . . ?
O43 Cl3 O43A O13 19(3) . . . . ?
O23 Cl3 O43A O13 133.0(15) . . . . ?
O13A Cl3 O43A O13 11.1(19) . . . . ?
O23A Cl3 O43A O13 -108.5(19) . . . . ?
O33A Cl3 O43A O23 -1.6(13) . . . . ?
O33 Cl3 O43A O23 109.5(4) . . . . ?
O43 Cl3 O43A O23 -113.7(17) . . . . ?
O13A Cl3 O43A O23 -121.9(13) . . . . ?
O23A Cl3 O43A O23 118.5(13) . . . . ?
O13 Cl3 O43A O23 -133.0(15) . . . . ?
O33A O23 O43A O13 -41(3) . . . . ?
Cl3 O23 O43A O13 -45.2(11) . . . . ?
O33A O23 O43A Cl3 4(3) . . . . ?
